data_4310862
loop_
_publ_author_name
'John H. Thurston'
'Christopher G.-Z. Tang'
'Daniel W. Trahan'
'Kenton H. Whitmire'

_publ_contact_author
;
      Kenton H. Whitmire
      Department of Chemistry MS-60
      Rice University
      1600 Main St. 
      Houtson Tx. 77005
      United States of America
;
_publ_contact_author_email whitmir@rice.edu
_publ_contact_author_fax '713 737 5652'
_publ_contact_author_phone '713 737 5650'
_publ_section_title
;
 Toward Rational Control of Metal Stoichiometry in Heterobimetallic
 Coordination Complexes: Synthesis and Characterization of
 Pb(Hsal)2(Cu(salen*))2, [Pb(NO3)(Cu(salen*))2](NO3),
 Pb(OAc)2(Cu(salen*)), and [Pb(OAc)(Ni(salen*))2](OAc)
;
_journal_name_full 'Inorganic Chemistry'
_journal_page_first 2708
_journal_page_last 2713
_journal_paper_doi 10.1021/ic035427w
_journal_volume 43
_journal_year 2004
_chemical_formula_sum 'C38 H39 N4 Ni2 O11.7 Pb'
_chemical_formula_weight 1064.86
_chemical_name_systematic
; 
 ? 
;
_space_group_IT_number 15
_symmetry_cell_setting monoclinic
_symmetry_space_group_name_Hall '-C 2yc'
_symmetry_space_group_name_H-M 'C 1 2/c 1'
_atom_sites_solution_hydrogens geom
_atom_sites_solution_primary direct
_atom_sites_solution_secondary difmap
_audit_creation_method SHELXL-97
_cell_angle_alpha 90.00
_cell_angle_beta 133.01(3)
_cell_angle_gamma 90.00
_cell_formula_units_Z 4
_cell_length_a 18.688(4)
_cell_length_b 26.355(5)
_cell_length_c 13.377(3)
_cell_measurement_reflns_used 4707
_cell_measurement_temperature 293(2)
_cell_measurement_theta_max 42.778
_cell_measurement_theta_min 5.186
_cell_volume 4818(3)
_computing_cell_refinement 'SHELXTL 6.10 (Bruker AXS, 2001)'
_computing_data_collection 'SHELXTL 6.10 (Bruker AXS, 2001)'
_computing_data_reduction 'SHELXTL 6.10 (Bruker AXS, 2001)'
_computing_molecular_graphics 'SHELXTL 6.10 (Bruker AXS, 2001)'
_computing_publication_material 'SHELXTL 6.10 (Bruker AXS, 2001)'
_computing_structure_refinement 'SHELXL-97 (Sheldrick, 1997)'
_computing_structure_solution 'SHELXS-97 (Sheldrick, 1990)'
_diffrn_ambient_temperature 293(2)
_diffrn_measured_fraction_theta_full 0.991
_diffrn_measured_fraction_theta_max 0.991
_diffrn_measurement_device_type 'Bruker SMART 1000, CCD'
_diffrn_measurement_method '2theta, omega'
_diffrn_radiation_monochromator graphite
_diffrn_radiation_source 'normal-focus sealed tube'
_diffrn_radiation_type MoK\a
_diffrn_radiation_wavelength 0.71073
_diffrn_reflns_av_R_equivalents 0.0369
_diffrn_reflns_av_sigmaI/netI 0.0449
_diffrn_reflns_limit_h_max 20
_diffrn_reflns_limit_h_min -20
_diffrn_reflns_limit_k_max 28
_diffrn_reflns_limit_k_min -29
_diffrn_reflns_limit_l_max 13
_diffrn_reflns_limit_l_min -14
_diffrn_reflns_number 9835
_diffrn_reflns_theta_full 23.29
_diffrn_reflns_theta_max 23.29
_diffrn_reflns_theta_min 1.55
_exptl_absorpt_coefficient_mu 4.314
_exptl_absorpt_correction_T_max 1.000000
_exptl_absorpt_correction_T_min 0.873851
_exptl_absorpt_correction_type multi-scan
_exptl_absorpt_process_details 'SADABS (sheldrick, 1997)'
_exptl_crystal_colour red
_exptl_crystal_density_diffrn 1.468
_exptl_crystal_density_method 'not measured'
_exptl_crystal_description block
_exptl_crystal_F_000 2109
_exptl_crystal_size_max 0.4
_exptl_crystal_size_mid 0.25
_exptl_crystal_size_min 0.23
_refine_diff_density_max 1.579
_refine_diff_density_min -0.535
_refine_diff_density_rms 0.194
_refine_ls_extinction_method none
_refine_ls_goodness_of_fit_ref 1.139
_refine_ls_hydrogen_treatment 'riding model'
_refine_ls_matrix_type full
_refine_ls_number_parameters 262
_refine_ls_number_reflns 3444
_refine_ls_number_restraints 0
_refine_ls_restrained_S_all 1.139
_refine_ls_R_factor_all 0.0758
_refine_ls_R_factor_gt 0.0533
_refine_ls_shift/su_max 0.000
_refine_ls_shift/su_mean 0.000
_refine_ls_structure_factor_coef Fsqd
_refine_ls_weighting_details 'calc w=1/[\s^2^(Fo^2^)+(0.1012P)^2^+23.0608P] where P=(Fo^2^+2Fc^2^)/3'
_refine_ls_weighting_scheme calc
_refine_ls_wR_factor_gt 0.1626
_refine_ls_wR_factor_ref 0.1769
_reflns_number_gt 2617
_reflns_number_total 3444
_reflns_threshold_expression >2sigma(I)
_cod_data_source_file ic035427wsi20040129_114253_1.cif
_cod_data_source_block compound4
_cod_original_cell_volume 4818.0(17)
_cod_original_formula_sum 'C38 H39 N4 Ni2 O11.7 Pb1'
_cod_database_code 4310862

loop_
_symmetry_equiv_pos_as_xyz
'x, y, z'
'-x, y, -z+1/2'
'x+1/2, y+1/2, z'
'-x+1/2, y+1/2, -z+1/2'
'-x, -y, -z'
'x, -y, z-1/2'
'-x+1/2, -y+1/2, -z'
'x+1/2, -y+1/2, z-1/2'

loop_
_atom_site_label
_atom_site_type_symbol
_atom_site_fract_x
_atom_site_fract_y
_atom_site_fract_z
_atom_site_U_iso_or_equiv
_atom_site_adp_type
_atom_site_occupancy
_atom_site_symmetry_multiplicity
_atom_site_calc_flag
_atom_site_refinement_flags
_atom_site_disorder_assembly
_atom_site_disorder_group
Pb1 Pb 0.0000 0.14455(2) 0.2500 0.0567(3) Uani 1 2 d S . .
Ni1 Ni 0.13171(9) 0.25870(5) 0.34056(14) 0.0526(4) Uani 1 1 d . . .
O1 O 0.1230(5) 0.1986(3) 0.2622(8) 0.0574(19) Uani 1 1 d . . .
O2 O 0.1105(5) 0.2173(3) 0.4291(7) 0.0555(18) Uani 1 1 d . . .
O3 O 0.1419(7) 0.1058(4) 0.2225(11) 0.087(3) Uani 1 1 d . . .
O4 O 0.0848(7) 0.1457(4) 0.5314(10) 0.083(3) Uani 1 1 d . . .
O21 O 0.0664(9) 0.0522(4) 0.3569(12) 0.106(3) Uani 1 1 d . . .
C1 C 0.1444(8) 0.1922(5) 0.1867(12) 0.063(3) Uani 1 1 d . . .
C2 C 0.1548(9) 0.1427(6) 0.1622(13) 0.074(4) Uani 1 1 d . . .
C3 C 0.1757(10) 0.1330(8) 0.0821(16) 0.104(6) Uani 1 1 d . . .
H3A H 0.1825 0.0999 0.0651 0.125 Uiso 1 1 calc R . .
C4 C 0.1864(12) 0.1760(11) 0.0259(17) 0.114(7) Uani 1 1 d . . .
H4A H 0.1984 0.1709 -0.0303 0.137 Uiso 1 1 calc R . .
C5 C 0.1794(11) 0.2206(8) 0.0532(16) 0.095(5) Uani 1 1 d . . .
H5A H 0.1881 0.2473 0.0170 0.115 Uiso 1 1 calc R . .
C6 C 0.1596(8) 0.2325(7) 0.1339(12) 0.074(4) Uani 1 1 d . . .
C7 C 0.1582(9) 0.2836(6) 0.1634(15) 0.077(4) Uani 1 1 d . . .
H7A H 0.1659 0.3083 0.1217 0.092 Uiso 1 1 calc R . .
C8 C 0.1411(13) 0.3535(6) 0.259(2) 0.108(6) Uani 1 1 d . . .
H8A H 0.1807 0.3726 0.2493 0.129 Uiso 1 1 calc R . .
H8B H 0.0739 0.3650 0.1891 0.129 Uiso 1 1 calc R . .
C9 C 0.1776(11) 0.3610(5) 0.397(2) 0.098(5) Uani 1 1 d . . .
H9A H 0.2485 0.3627 0.4645 0.118 Uiso 1 1 calc R . .
H9B H 0.1520 0.3924 0.3997 0.118 Uiso 1 1 calc R . .
C10 C 0.1273(9) 0.3220(7) 0.5047(16) 0.094(5) Uani 1 1 d . . .
H10A H 0.1304 0.3545 0.5343 0.112 Uiso 1 1 calc R . .
C11 C 0.1048(8) 0.2807(6) 0.5522(13) 0.074(4) Uani 1 1 d . . .
C12 C 0.0917(9) 0.2911(9) 0.6445(15) 0.107(7) Uani 1 1 d . . .
H12A H 0.0936 0.3246 0.6684 0.128 Uiso 1 1 calc R . .
C13 C 0.0770(12) 0.2546(10) 0.6960(18) 0.111(7) Uani 1 1 d . . .
H13A H 0.0682 0.2617 0.7552 0.133 Uiso 1 1 calc R . .
C14 C 0.0751(9) 0.2079(8) 0.6607(15) 0.095(5) Uani 1 1 d . . .
H14A H 0.0657 0.1819 0.6978 0.114 Uiso 1 1 calc R . .
C15 C 0.0861(8) 0.1948(7) 0.5717(12) 0.072(4) Uani 1 1 d . . .
C16 C 0.1008(7) 0.2310(5) 0.5162(11) 0.060(3) Uani 1 1 d . . .
C17 C 0.0905(13) 0.1030(7) 0.6049(18) 0.120(7) Uani 1 1 d . . .
H17A H 0.0888 0.0719 0.5659 0.180 Uiso 1 1 calc R . .
H17B H 0.0359 0.1040 0.5982 0.180 Uiso 1 1 calc R . .
H17C H 0.1504 0.1048 0.6993 0.180 Uiso 1 1 calc R . .
C18 C 0.1697(14) 0.0545(6) 0.225(2) 0.121(6) Uani 1 1 d . . .
H18A H 0.1571 0.0328 0.2688 0.181 Uiso 1 1 calc R . .
H18B H 0.2381 0.0535 0.2736 0.181 Uiso 1 1 calc R . .
H18C H 0.1323 0.0430 0.1325 0.181 Uiso 1 1 calc R . .
C21 C 0.0000 0.0303(8) 0.2500 0.091(6) Uani 1 2 d S . .
C22 C 0.0000 -0.0276(8) 0.2500 0.179(16) Uani 1 2 d S . .
H22A H -0.0556 -0.0397 0.1603 0.268 Uiso 0.50 1 calc PR . .
H22B H -0.0033 -0.0397 0.3144 0.268 Uiso 0.50 1 calc PR . .
H22C H 0.0589 -0.0397 0.2753 0.268 Uiso 0.50 1 calc PR . .
N1 N 0.1474(7) 0.2985(4) 0.2424(11) 0.071(3) Uani 1 1 d . . .
N2 N 0.1436(7) 0.3173(4) 0.4237(11) 0.071(3) Uani 1 1 d . . .
O31 O 0.2396(13) 0.0032(7) 0.5597(19) 0.050 Uiso 0.372(14) 1 d P . .
O33 O 0.5515(18) 0.0586(9) 0.983(3) 0.050 Uiso 0.265(14) 1 d P . .
O32 O 0.3594(18) 0.0261(10) 0.835(3) 0.050 Uiso 0.266(14) 1 d P . .

loop_
_atom_site_aniso_label
_atom_site_aniso_U_11
_atom_site_aniso_U_22
_atom_site_aniso_U_33
_atom_site_aniso_U_23
_atom_site_aniso_U_13
_atom_site_aniso_U_12
Pb1 0.0497(4) 0.0543(4) 0.0592(4) 0.000 0.0344(3) 0.000
Ni1 0.0373(7) 0.0555(9) 0.0527(9) 0.0049(6) 0.0258(7) 0.0002(6)
O1 0.049(4) 0.071(5) 0.058(5) 0.006(4) 0.039(4) 0.001(4)
O2 0.052(4) 0.062(5) 0.048(4) 0.000(4) 0.033(4) 0.001(4)
O3 0.086(6) 0.083(7) 0.104(8) -0.016(6) 0.069(6) 0.009(5)
O4 0.072(6) 0.111(8) 0.069(6) 0.014(6) 0.049(5) -0.013(5)
O21 0.115(9) 0.066(6) 0.113(9) 0.004(6) 0.068(8) 0.001(6)
C1 0.036(6) 0.094(10) 0.051(7) -0.003(7) 0.026(6) 0.000(6)
C2 0.044(6) 0.116(12) 0.057(8) -0.013(8) 0.033(6) -0.008(7)
C3 0.058(8) 0.171(18) 0.074(10) -0.034(11) 0.041(8) 0.004(9)
C4 0.067(9) 0.23(2) 0.061(10) -0.007(14) 0.048(9) -0.016(13)
C5 0.075(10) 0.154(17) 0.061(10) 0.002(10) 0.048(9) -0.015(11)
C6 0.041(6) 0.139(14) 0.042(7) 0.018(8) 0.028(6) -0.005(7)
C7 0.055(7) 0.098(11) 0.073(9) 0.024(8) 0.042(7) -0.002(7)
C8 0.077(10) 0.090(12) 0.129(17) 0.027(11) 0.060(11) -0.007(8)
C9 0.065(9) 0.066(9) 0.112(14) 0.002(9) 0.040(10) -0.010(7)
C10 0.038(7) 0.103(12) 0.082(11) -0.036(9) 0.018(7) 0.006(7)
C11 0.039(6) 0.111(12) 0.057(8) -0.022(8) 0.027(6) -0.002(7)
C12 0.043(7) 0.179(19) 0.060(10) -0.047(11) 0.021(7) 0.008(9)
C13 0.072(10) 0.20(2) 0.064(11) -0.037(13) 0.046(9) -0.019(12)
C14 0.048(8) 0.165(17) 0.062(9) -0.009(10) 0.034(7) -0.018(9)
C15 0.044(7) 0.128(13) 0.042(7) -0.001(8) 0.028(6) -0.006(7)
C16 0.035(6) 0.088(9) 0.040(7) -0.005(6) 0.020(5) 0.003(6)
C17 0.107(13) 0.152(17) 0.097(12) 0.057(12) 0.068(11) 0.009(11)
C18 0.143(16) 0.084(11) 0.160(17) -0.007(11) 0.113(15) 0.024(11)
C21 0.104(17) 0.048(11) 0.12(2) 0.000 0.075(17) 0.000
C22 0.27(4) 0.039(12) 0.28(4) 0.000 0.21(4) 0.000
N1 0.044(5) 0.073(7) 0.076(8) 0.020(6) 0.033(6) -0.002(5)
N2 0.045(5) 0.065(7) 0.072(7) -0.006(5) 0.028(5) -0.001(5)

loop_
_atom_type_symbol
_atom_type_description
_atom_type_scat_dispersion_real
_atom_type_scat_dispersion_imag
_atom_type_scat_source
C C 0.0033 0.0016 'International Tables Vol C Tables 4.2.6.8 and 6.1.1.4'
H H 0.0000 0.0000 'International Tables Vol C Tables 4.2.6.8 and 6.1.1.4'
N N 0.0061 0.0033 'International Tables Vol C Tables 4.2.6.8 and 6.1.1.4'
O O 0.0106 0.0060 'International Tables Vol C Tables 4.2.6.8 and 6.1.1.4'
Ni Ni 0.3393 1.1124 'International Tables Vol C Tables 4.2.6.8 and 6.1.1.4'
Pb Pb -3.3944 10.1111 'International Tables Vol C Tables 4.2.6.8 and 6.1.1.4'

loop_
_geom_angle_atom_site_label_1
_geom_angle_atom_site_label_2
_geom_angle_atom_site_label_3
_geom_angle
_geom_angle_site_symmetry_1
_geom_angle_site_symmetry_3
_geom_angle_publ_flag
O1 Pb1 O1 113.9(3) 2 . ?
O1 Pb1 O2 76.7(2) 2 . ?
O1 Pb1 O2 55.6(2) . . ?
O1 Pb1 O2 55.6(2) 2 2 ?
O1 Pb1 O2 76.7(2) . 2 ?
O2 Pb1 O2 86.5(3) . 2 ?
O1 Pb1 O21 113.4(3) 2 2 ?
O1 Pb1 O21 126.9(3) . 2 ?
O2 Pb1 O21 160.6(3) . 2 ?
O2 Pb1 O21 112.8(3) 2 2 ?
O1 Pb1 O21 126.9(3) 2 . ?
O1 Pb1 O21 113.4(3) . . ?
O2 Pb1 O21 112.8(3) . . ?
O2 Pb1 O21 160.6(3) 2 . ?
O21 Pb1 O21 47.8(5) 2 . ?
N2 Ni1 O2 95.7(5) . . ?
N2 Ni1 O1 178.1(4) . . ?
O2 Ni1 O1 83.2(3) . . ?
N2 Ni1 N1 86.6(6) . . ?
O2 Ni1 N1 176.8(4) . . ?
O1 Ni1 N1 94.5(5) . . ?
C1 O1 Ni1 125.9(8) . . ?
C1 O1 Pb1 126.3(7) . . ?
Ni1 O1 Pb1 103.7(3) . . ?
C16 O2 Ni1 127.8(8) . . ?
C16 O2 Pb1 119.9(7) . . ?
Ni1 O2 Pb1 103.0(3) . . ?
C2 O3 C18 117.8(12) . . ?
C15 O4 C17 118.9(13) . . ?
C21 O21 Pb1 94.2(11) . . ?
O1 C1 C2 117.6(12) . . ?
O1 C1 C6 123.7(13) . . ?
C2 C1 C6 118.7(12) . . ?
O3 C2 C1 114.4(11) . . ?
O3 C2 C3 124.7(15) . . ?
C1 C2 C3 120.9(15) . . ?
C2 C3 C4 117.7(17) . . ?
C5 C4 C3 120.0(17) . . ?
C4 C5 C6 124.6(18) . . ?
C5 C6 C7 119.8(15) . . ?
C5 C6 C1 118.0(16) . . ?
C7 C6 C1 122.1(12) . . ?
N1 C7 C6 125.1(13) . . ?
C9 C8 N1 107.3(13) . . ?
N2 C9 C8 107.0(12) . . ?
N2 C10 C11 125.9(13) . . ?
C16 C11 C12 118.7(16) . . ?
C16 C11 C10 121.3(12) . . ?
C12 C11 C10 119.9(16) . . ?
C13 C12 C11 121.7(19) . . ?
C14 C13 C12 117.6(18) . . ?
C13 C14 C15 124.0(18) . . ?
C16 C15 C14 120.3(16) . . ?
C16 C15 O4 113.6(11) . . ?
C14 C15 O4 126.1(15) . . ?
C15 C16 O2 119.0(12) . . ?
C15 C16 C11 117.6(13) . . ?
O2 C16 C11 123.4(12) . . ?
O21 C21 O21 124(2) . 2 ?
O21 C21 C22 118.2(10) . . ?
O21 C21 C22 118.2(10) 2 . ?
C7 N1 C8 119.9(13) . . ?
C7 N1 Ni1 127.4(10) . . ?
C8 N1 Ni1 112.6(11) . . ?
C10 N2 C9 120.7(14) . . ?
C10 N2 Ni1 125.4(11) . . ?
C9 N2 Ni1 113.9(11) . . ?

loop_
_geom_bond_atom_site_label_1
_geom_bond_atom_site_label_2
_geom_bond_distance
_geom_bond_site_symmetry_2
_geom_bond_publ_flag
Pb1 O1 2.613(7) 2 ?
Pb1 O1 2.613(7) . ?
Pb1 O2 2.633(7) . ?
Pb1 O2 2.633(7) 2 ?
Pb1 O21 2.663(10) 2 ?
Pb1 O21 2.663(10) . ?
Ni1 N2 1.826(11) . ?
Ni1 O2 1.841(7) . ?
Ni1 O1 1.844(8) . ?
Ni1 N1 1.854(11) . ?
O1 C1 1.325(14) . ?
O2 C16 1.346(13) . ?
O3 C2 1.387(16) . ?
O3 C18 1.440(16) . ?
O4 C15 1.396(17) . ?
O4 C17 1.451(17) . ?
O21 C21 1.224(13) . ?
C1 C2 1.390(17) . ?
C1 C6 1.409(18) . ?
C2 C3 1.39(2) . ?
C3 C4 1.45(3) . ?
C4 C5 1.26(3) . ?
C5 C6 1.40(2) . ?
C6 C7 1.41(2) . ?
C7 N1 1.267(17) . ?
C8 C9 1.48(3) . ?
C8 N1 1.481(18) . ?
C9 N2 1.476(18) . ?
C10 N2 1.317(19) . ?
C10 C11 1.46(2) . ?
C11 C16 1.378(18) . ?
C11 C12 1.44(2) . ?
C12 C13 1.32(3) . ?
C13 C14 1.31(2) . ?
C14 C15 1.38(2) . ?
C15 C16 1.346(18) . ?
C21 O21 1.224(13) 2 ?
C21 C22 1.52(3) . ?
